data_1563805
loop_
_publ_author_name
'Fischer, Malte'
'Hering-Junghans, Christian'

_publ_section_title
;
 On 1,3-Phosphaazaallenes and their Diverse Reactivity
;
_journal_name_full 'Chemical Science'
_journal_paper_doi 10.1039/D1SC02947A
_journal_year 2021
_chemical_formula_moiety 'C39 H46 N P'
_chemical_formula_sum 'C39 H46 N P'
_chemical_formula_weight 559.74
_space_group_crystal_system monoclinic
_space_group_IT_number 14
_space_group_name_Hall '-P 2yn'
_space_group_name_H-M_alt 'P 1 21/n 1'
_atom_sites_solution_hydrogens geom
_audit_creation_method SHELXL-2014/7
_audit_update_record
;
2021-05-28 deposited with the CCDC.	2021-06-30 downloaded from the CCDC.
;
_cell_angle_alpha 90
_cell_angle_beta 111.581(2)
_cell_angle_gamma 90
_cell_formula_units_Z 4
_cell_length_a 11.2216(15)
_cell_length_b 21.266(3)
_cell_length_c 14.998(2)
_cell_measurement_reflns_used 9574
_cell_measurement_temperature 150(2)
_cell_measurement_theta_max 30.36
_cell_measurement_theta_min 2.17
_cell_volume 3328.2(8)
_computing_cell_refinement 'SAINT (Bruker, 2013)'
_computing_data_collection 'APEX2 (Bruker, 2014)'
_computing_data_reduction SAINT
_computing_molecular_graphics 'ORTEP-3v2.01 (Farrugia, 1997)'
_computing_publication_material 'SHELXL-2014/7 (Sheldrick, 2014)'
_computing_structure_refinement 'SHELXL-2014/7 (Sheldrick, 2014)'
_computing_structure_solution 'SHELXT (Sheldrick, 2015)'
_diffrn_ambient_temperature 150(2)
_diffrn_measured_fraction_theta_full 1.000
_diffrn_measured_fraction_theta_max 1.000
_diffrn_measurement_device_type 'Bruker APEX-II CCD'
_diffrn_measurement_method '\f and \w scans'
_diffrn_radiation_type MoK\a
_diffrn_radiation_wavelength 0.71073
_diffrn_reflns_av_R_equivalents 0.0428
_diffrn_reflns_av_unetI/netI 0.0223
_diffrn_reflns_Laue_measured_fraction_full 1.000
_diffrn_reflns_Laue_measured_fraction_max 1.000
_diffrn_reflns_limit_h_max 15
_diffrn_reflns_limit_h_min -15
_diffrn_reflns_limit_k_max 29
_diffrn_reflns_limit_k_min -29
_diffrn_reflns_limit_l_max 20
_diffrn_reflns_limit_l_min -20
_diffrn_reflns_number 84027
_diffrn_reflns_point_group_measured_fraction_full 1.000
_diffrn_reflns_point_group_measured_fraction_max 1.000
_diffrn_reflns_theta_full 25.242
_diffrn_reflns_theta_max 28.997
_diffrn_reflns_theta_min 1.746
_exptl_absorpt_coefficient_mu 0.109
_exptl_absorpt_correction_T_max 0.991
_exptl_absorpt_correction_T_min 0.970
_exptl_absorpt_correction_type multi-scan
_exptl_absorpt_process_details 'SADABS 2014/5'
_exptl_crystal_colour red
_exptl_crystal_density_diffrn 1.117
_exptl_crystal_description block
_exptl_crystal_F_000 1208
_exptl_crystal_size_max 0.280
_exptl_crystal_size_mid 0.210
_exptl_crystal_size_min 0.080
_refine_diff_density_max 0.344
_refine_diff_density_min -0.200
_refine_diff_density_rms 0.043
_refine_ls_extinction_method none
_refine_ls_goodness_of_fit_ref 1.032
_refine_ls_hydrogen_treatment constr
_refine_ls_matrix_type full
_refine_ls_number_parameters 380
_refine_ls_number_reflns 8859
_refine_ls_number_restraints 0
_refine_ls_restrained_S_all 1.032
_refine_ls_R_factor_all 0.0532
_refine_ls_R_factor_gt 0.0398
_refine_ls_shift/su_max 0.001
_refine_ls_shift/su_mean 0.000
_refine_ls_structure_factor_coef Fsqd
_refine_ls_weighting_details 'w=1/[\s^2^(Fo^2^)+(0.0474P)^2^+1.2438P] where P=(Fo^2^+2Fc^2^)/3'
_refine_ls_weighting_scheme calc
_refine_ls_wR_factor_gt 0.0971
_refine_ls_wR_factor_ref 0.1065
_reflns_Friedel_coverage 0.000
_reflns_number_gt 7167
_reflns_number_total 8859
_reflns_threshold_expression 'I > 2\s(I)'
_cod_data_source_file d1sc02947a2.cif
_cod_data_source_block ax2025_DipTerPCNXyl_cmpd_3f
_cod_original_cell_volume 3328.3(8)
_cod_original_sg_symbol_H-M 'P 21/n'
_cod_database_code 1563805
_shelx_shelxl_version_number 2014/7
_shelx_space_group_comment
;
The symmetry employed for this shelxl refinement is uniquely defined
by the following loop, which should always be used as a source of
symmetry information in preference to the above space-group names.
They are only intended as comments.
;
_shelx_estimated_absorpt_t_min 0.970
_shelx_estimated_absorpt_t_max 0.991

loop_
_space_group_symop_operation_xyz
'x, y, z'
'-x+1/2, y+1/2, -z+1/2'
'-x, -y, -z'
'x-1/2, -y-1/2, z-1/2'

loop_
_atom_site_label
_atom_site_type_symbol
_atom_site_fract_x
_atom_site_fract_y
_atom_site_fract_z
_atom_site_U_iso_or_equiv
_atom_site_adp_type
_atom_site_occupancy
_atom_site_site_symmetry_order
_atom_site_calc_flag
_atom_site_refinement_flags_posn
_atom_site_refinement_flags_adp
_atom_site_refinement_flags_occupancy
_atom_site_disorder_assembly
_atom_site_disorder_group
C1 C 0.75183(10) 0.31132(5) 0.81840(7) 0.01541(19) Uani 1 1 d . . . . .
C2 C 0.71079(10) 0.28972(5) 0.89181(8) 0.0162(2) Uani 1 1 d . . . . .
C3 C 0.79790(11) 0.26201(5) 0.97418(8) 0.0191(2) Uani 1 1 d . . . . .
H3 H 0.7699 0.2482 1.0235 0.023 Uiso 1 1 calc R U . . .
C4 C 0.92546(11) 0.25450(5) 0.98479(8) 0.0204(2) Uani 1 1 d . . . . .
H4 H 0.9844 0.2352 1.0407 0.024 Uiso 1 1 calc R U . . .
C5 C 0.96584(10) 0.27543(5) 0.91309(8) 0.0190(2) Uani 1 1 d . . . . .
H5 H 1.0531 0.2701 0.9206 0.023 Uiso 1 1 calc R U . . .
C6 C 0.88148(10) 0.30422(5) 0.82985(8) 0.0165(2) Uani 1 1 d . . . . .
C7 C 0.57408(10) 0.29886(5) 0.88261(8) 0.0179(2) Uani 1 1 d . . . . .
C8 C 0.48629(11) 0.24851(5) 0.85504(8) 0.0209(2) Uani 1 1 d . . . . .
C9 C 0.35864(12) 0.26065(6) 0.84172(10) 0.0288(3) Uani 1 1 d . . . . .
H9 H 0.2978 0.2275 0.8221 0.035 Uiso 1 1 calc R U . . .
C10 C 0.31903(12) 0.32009(7) 0.85654(10) 0.0323(3) Uani 1 1 d . . . . .
H10 H 0.2315 0.3275 0.8463 0.039 Uiso 1 1 calc R U . . .
C11 C 0.40676(12) 0.36876(6) 0.88629(10) 0.0301(3) Uani 1 1 d . . . . .
H11 H 0.3792 0.4091 0.8979 0.036 Uiso 1 1 calc R U . . .
C12 C 0.53504(11) 0.35928(5) 0.89942(9) 0.0221(2) Uani 1 1 d . . . . .
C13 C 0.52742(12) 0.18335(5) 0.83509(9) 0.0240(2) Uani 1 1 d . . . . .
H13 H 0.6188 0.1774 0.8785 0.029 Uiso 1 1 calc R U . . .
C14 C 0.52202(16) 0.17830(6) 0.73238(11) 0.0362(3) Uani 1 1 d . . . . .
H14A H 0.4342 0.1861 0.6879 0.054 Uiso 1 1 calc R U . . .
H14B H 0.5487 0.1360 0.7214 0.054 Uiso 1 1 calc R U . . .
H14C H 0.5797 0.2095 0.7218 0.054 Uiso 1 1 calc R U . . .
C15 C 0.44929(15) 0.12988(6) 0.85561(11) 0.0358(3) Uani 1 1 d . . . . .
H15A H 0.3630 0.1295 0.8061 0.054 Uiso 1 1 calc R U . . .
H15B H 0.4434 0.1364 0.9185 0.054 Uiso 1 1 calc R U . . .
H15C H 0.4916 0.0896 0.8553 0.054 Uiso 1 1 calc R U . . .
C16 C 0.63121(12) 0.41291(6) 0.93402(10) 0.0263(3) Uani 1 1 d . . . . .
H16 H 0.7075 0.4013 0.9181 0.032 Uiso 1 1 calc R U . . .
C17 C 0.67704(17) 0.41869(8) 1.04337(11) 0.0435(4) Uani 1 1 d . . . . .
H17A H 0.6038 0.4282 1.0619 0.065 Uiso 1 1 calc R U . . .
H17B H 0.7404 0.4526 1.0652 0.065 Uiso 1 1 calc R U . . .
H17C H 0.7162 0.3790 1.0729 0.065 Uiso 1 1 calc R U . . .
C18 C 0.58073(16) 0.47551(6) 0.88439(14) 0.0447(4) Uani 1 1 d . . . . .
H18A H 0.5512 0.4699 0.8147 0.067 Uiso 1 1 calc R U . . .
H18B H 0.6494 0.5069 0.9048 0.067 Uiso 1 1 calc R U . . .
H18C H 0.5092 0.4898 0.9019 0.067 Uiso 1 1 calc R U . . .
C19 C 0.93574(10) 0.32529(5) 0.75725(8) 0.0184(2) Uani 1 1 d . . . . .
C20 C 0.95257(11) 0.28102(6) 0.69299(8) 0.0224(2) Uani 1 1 d . . . . .
C21 C 1.01068(12) 0.30065(7) 0.62967(9) 0.0303(3) Uani 1 1 d . . . . .
H21 H 1.0222 0.2715 0.5856 0.036 Uiso 1 1 calc R U . . .
C22 C 1.05160(13) 0.36207(7) 0.63052(10) 0.0344(3) Uani 1 1 d . . . . .
H22 H 1.0909 0.3747 0.5871 0.041 Uiso 1 1 calc R U . . .
C23 C 1.03561(12) 0.40524(7) 0.69423(10) 0.0299(3) Uani 1 1 d . . . . .
H23 H 1.0640 0.4473 0.6939 0.036 Uiso 1 1 calc R U . . .
C24 C 0.97831(11) 0.38793(6) 0.75904(8) 0.0222(2) Uani 1 1 d . . . . .
C25 C 0.90608(12) 0.21357(6) 0.68988(9) 0.0257(2) Uani 1 1 d . . . . .
H25 H 0.8844 0.2067 0.7481 0.031 Uiso 1 1 calc R U . . .
C26 C 0.78448(15) 0.20315(8) 0.60253(13) 0.0481(4) Uani 1 1 d . . . . .
H26A H 0.7199 0.2343 0.6022 0.072 Uiso 1 1 calc R U . . .
H26B H 0.7515 0.1608 0.6049 0.072 Uiso 1 1 calc R U . . .
H26C H 0.8036 0.2077 0.5442 0.072 Uiso 1 1 calc R U . . .
C27 C 1.00770(16) 0.16550(8) 0.69242(17) 0.0583(5) Uani 1 1 d . . . . .
H27A H 0.9738 0.1230 0.6921 0.087 Uiso 1 1 calc R U . . .
H27B H 1.0837 0.1715 0.7507 0.087 Uiso 1 1 calc R U . . .
H27C H 1.0310 0.1710 0.6360 0.087 Uiso 1 1 calc R U . . .
C28 C 0.96821(11) 0.43447(5) 0.83321(9) 0.0242(2) Uani 1 1 d . . . . .
H28 H 0.8886 0.4242 0.8455 0.029 Uiso 1 1 calc R U . . .
C29 C 1.08270(13) 0.42746(6) 0.92863(10) 0.0315(3) Uani 1 1 d . . . . .
H29A H 1.0830 0.3850 0.9540 0.047 Uiso 1 1 calc R U . . .
H29B H 1.0754 0.4584 0.9748 0.047 Uiso 1 1 calc R U . . .
H29C H 1.1626 0.4345 0.9178 0.047 Uiso 1 1 calc R U . . .
C30 C 0.95879(14) 0.50301(6) 0.80090(11) 0.0345(3) Uani 1 1 d . . . . .
H30A H 1.0413 0.5165 0.7990 0.052 Uiso 1 1 calc R U . . .
H30B H 0.9368 0.5294 0.8461 0.052 Uiso 1 1 calc R U . . .
H30C H 0.8922 0.5070 0.7368 0.052 Uiso 1 1 calc R U . . .
C31 C 0.66978(10) 0.40425(5) 0.67224(8) 0.0199(2) Uani 1 1 d . . . . .
C32 C 0.67885(11) 0.48432(5) 0.55510(9) 0.0229(2) Uani 1 1 d . . . . .
C33 C 0.66836(11) 0.55035(6) 0.55173(9) 0.0263(3) Uani 1 1 d . . . . .
C34 C 0.67055(12) 0.58044(6) 0.46973(10) 0.0330(3) Uani 1 1 d . . . . .
H34 H 0.6642 0.6250 0.4655 0.040 Uiso 1 1 calc R U . . .
C35 C 0.68177(13) 0.54671(7) 0.39443(11) 0.0356(3) Uani 1 1 d . . . . .
H35 H 0.6819 0.5681 0.3389 0.043 Uiso 1 1 calc R U . . .
C36 C 0.69285(13) 0.48172(7) 0.39962(10) 0.0331(3) Uani 1 1 d . . . . .
H36 H 0.7013 0.4591 0.3476 0.040 Uiso 1 1 calc R U . . .
C37 C 0.69176(11) 0.44898(6) 0.48006(9) 0.0264(3) Uani 1 1 d . . . . .
C38 C 0.65168(13) 0.58659(6) 0.63234(11) 0.0327(3) Uani 1 1 d . . . . .
H38A H 0.6357 0.6309 0.6141 0.049 Uiso 1 1 calc R U . . .
H38B H 0.7296 0.5830 0.6899 0.049 Uiso 1 1 calc R U . . .
H38C H 0.5788 0.5695 0.6456 0.049 Uiso 1 1 calc R U . . .
C39 C 0.70070(14) 0.37845(6) 0.48515(10) 0.0312(3) Uani 1 1 d . . . . .
H39A H 0.7109 0.3622 0.4272 0.047 Uiso 1 1 calc R U . . .
H39B H 0.6223 0.3611 0.4899 0.047 Uiso 1 1 calc R U . . .
H39C H 0.7747 0.3660 0.5416 0.047 Uiso 1 1 calc R U . . .
N1 N 0.66734(9) 0.45460(5) 0.63534(7) 0.0233(2) Uani 1 1 d . . . . .
P1 P 0.61874(3) 0.33964(2) 0.71176(2) 0.01994(8) Uani 1 1 d . . . . .

loop_
_atom_site_aniso_label
_atom_site_aniso_U_11
_atom_site_aniso_U_22
_atom_site_aniso_U_33
_atom_site_aniso_U_23
_atom_site_aniso_U_13
_atom_site_aniso_U_12
C1 0.0154(5) 0.0134(4) 0.0167(5) -0.0005(4) 0.0050(4) 0.0000(4)
C2 0.0170(5) 0.0138(4) 0.0182(5) -0.0017(4) 0.0070(4) -0.0010(4)
C3 0.0220(5) 0.0171(5) 0.0183(5) 0.0003(4) 0.0075(4) -0.0004(4)
C4 0.0201(5) 0.0190(5) 0.0187(5) 0.0018(4) 0.0030(4) 0.0018(4)
C5 0.0147(5) 0.0191(5) 0.0216(5) -0.0003(4) 0.0047(4) 0.0010(4)
C6 0.0163(5) 0.0149(5) 0.0186(5) -0.0017(4) 0.0069(4) -0.0008(4)
C7 0.0168(5) 0.0201(5) 0.0177(5) 0.0015(4) 0.0073(4) 0.0002(4)
C8 0.0200(5) 0.0225(5) 0.0201(5) 0.0014(4) 0.0073(4) -0.0019(4)
C9 0.0189(5) 0.0340(7) 0.0324(7) 0.0028(5) 0.0083(5) -0.0049(5)
C10 0.0180(5) 0.0409(7) 0.0405(7) 0.0057(6) 0.0136(5) 0.0043(5)
C11 0.0262(6) 0.0291(6) 0.0396(7) 0.0033(5) 0.0176(6) 0.0078(5)
C12 0.0225(5) 0.0212(5) 0.0255(6) 0.0009(4) 0.0122(5) 0.0021(4)
C13 0.0254(6) 0.0195(5) 0.0262(6) -0.0013(4) 0.0083(5) -0.0051(4)
C14 0.0565(9) 0.0235(6) 0.0366(7) -0.0033(5) 0.0267(7) -0.0070(6)
C15 0.0492(8) 0.0272(6) 0.0347(7) 0.0004(5) 0.0198(6) -0.0116(6)
C16 0.0278(6) 0.0183(5) 0.0375(7) -0.0041(5) 0.0176(5) 0.0005(4)
C17 0.0522(9) 0.0383(8) 0.0414(8) -0.0118(7) 0.0188(7) -0.0132(7)
C18 0.0482(9) 0.0205(6) 0.0651(11) 0.0037(7) 0.0206(8) 0.0020(6)
C19 0.0125(4) 0.0228(5) 0.0190(5) 0.0023(4) 0.0046(4) 0.0006(4)
C20 0.0158(5) 0.0297(6) 0.0204(5) -0.0006(4) 0.0052(4) 0.0019(4)
C21 0.0230(6) 0.0469(8) 0.0233(6) -0.0017(5) 0.0111(5) 0.0017(5)
C22 0.0255(6) 0.0532(9) 0.0286(7) 0.0079(6) 0.0148(5) -0.0041(6)
C23 0.0230(6) 0.0348(7) 0.0314(6) 0.0091(5) 0.0095(5) -0.0051(5)
C24 0.0161(5) 0.0246(6) 0.0239(6) 0.0048(4) 0.0052(4) -0.0008(4)
C25 0.0249(6) 0.0276(6) 0.0240(6) -0.0068(5) 0.0081(5) -0.0004(5)
C26 0.0333(8) 0.0505(9) 0.0476(9) -0.0073(7) -0.0003(7) -0.0102(7)
C27 0.0331(8) 0.0334(8) 0.1036(16) -0.0098(9) 0.0193(9) 0.0052(6)
C28 0.0212(5) 0.0185(5) 0.0307(6) 0.0015(4) 0.0068(5) -0.0021(4)
C29 0.0324(7) 0.0242(6) 0.0310(7) -0.0010(5) 0.0035(5) 0.0009(5)
C30 0.0320(7) 0.0210(6) 0.0415(8) 0.0052(5) 0.0028(6) -0.0022(5)
C31 0.0152(5) 0.0216(5) 0.0208(5) -0.0002(4) 0.0039(4) 0.0012(4)
C32 0.0170(5) 0.0220(5) 0.0269(6) 0.0078(4) 0.0048(4) -0.0005(4)
C33 0.0172(5) 0.0225(6) 0.0345(7) 0.0069(5) 0.0039(5) -0.0004(4)
C34 0.0251(6) 0.0270(6) 0.0419(8) 0.0135(6) 0.0063(5) -0.0027(5)
C35 0.0287(7) 0.0398(8) 0.0356(7) 0.0171(6) 0.0087(6) -0.0043(6)
C36 0.0307(7) 0.0391(7) 0.0305(7) 0.0070(6) 0.0126(5) -0.0031(6)
C37 0.0206(5) 0.0270(6) 0.0300(6) 0.0059(5) 0.0075(5) -0.0018(4)
C38 0.0292(7) 0.0221(6) 0.0431(8) 0.0042(5) 0.0088(6) 0.0032(5)
C39 0.0358(7) 0.0278(6) 0.0326(7) 0.0019(5) 0.0156(6) 0.0012(5)
N1 0.0195(5) 0.0216(5) 0.0250(5) 0.0045(4) 0.0039(4) -0.0002(4)
P1 0.01559(13) 0.02242(14) 0.01954(14) 0.00486(11) 0.00378(10) -0.00104(10)

loop_
_atom_type_symbol
_atom_type_description
_atom_type_scat_dispersion_real
_atom_type_scat_dispersion_imag
_atom_type_scat_source
C C 0.0033 0.0016 'International Tables Vol C Tables 4.2.6.8 and 6.1.1.4'
H H 0.0000 0.0000 'International Tables Vol C Tables 4.2.6.8 and 6.1.1.4'
N N 0.0061 0.0033 'International Tables Vol C Tables 4.2.6.8 and 6.1.1.4'
P P 0.1023 0.0942 'International Tables Vol C Tables 4.2.6.8 and 6.1.1.4'

loop_
_geom_angle_atom_site_label_1
_geom_angle_atom_site_label_2
_geom_angle_atom_site_label_3
_geom_angle
_geom_angle_site_symmetry_1
_geom_angle_site_symmetry_3
_geom_angle_publ_flag
C6 C1 C2 119.12(9) . . ?
C6 C1 P1 127.73(8) . . ?
C2 C1 P1 112.90(8) . . ?
C3 C2 C1 120.24(10) . . ?
C3 C2 C7 119.74(10) . . ?
C1 C2 C7 119.98(9) . . ?
C4 C3 C2 120.48(10) . . ?
C4 C3 H3 119.8 . . ?
C2 C3 H3 119.8 . . ?
C5 C4 C3 119.43(10) . . ?
C5 C4 H4 120.3 . . ?
C3 C4 H4 120.3 . . ?
C4 C5 C6 121.73(10) . . ?
C4 C5 H5 119.1 . . ?
C6 C5 H5 119.1 . . ?
C5 C6 C1 119.00(10) . . ?
C5 C6 C19 117.17(9) . . ?
C1 C6 C19 123.83(9) . . ?
C12 C7 C8 121.00(10) . . ?
C12 C7 C2 118.40(10) . . ?
C8 C7 C2 120.57(10) . . ?
C9 C8 C7 118.09(11) . . ?
C9 C8 C13 120.59(11) . . ?
C7 C8 C13 121.24(10) . . ?
C10 C9 C8 121.27(12) . . ?
C10 C9 H9 119.4 . . ?
C8 C9 H9 119.4 . . ?
C11 C10 C9 120.13(11) . . ?
C11 C10 H10 119.9 . . ?
C9 C10 H10 119.9 . . ?
C10 C11 C12 120.83(12) . . ?
C10 C11 H11 119.6 . . ?
C12 C11 H11 119.6 . . ?
C11 C12 C7 118.62(11) . . ?
C11 C12 C16 120.34(11) . . ?
C7 C12 C16 121.02(10) . . ?
C14 C13 C8 111.11(10) . . ?
C14 C13 C15 109.73(10) . . ?
C8 C13 C15 113.43(11) . . ?
C14 C13 H13 107.4 . . ?
C8 C13 H13 107.4 . . ?
C15 C13 H13 107.4 . . ?
C13 C14 H14A 109.5 . . ?
C13 C14 H14B 109.5 . . ?
H14A C14 H14B 109.5 . . ?
C13 C14 H14C 109.5 . . ?
H14A C14 H14C 109.5 . . ?
H14B C14 H14C 109.5 . . ?
C13 C15 H15A 109.5 . . ?
C13 C15 H15B 109.5 . . ?
H15A C15 H15B 109.5 . . ?
C13 C15 H15C 109.5 . . ?
H15A C15 H15C 109.5 . . ?
H15B C15 H15C 109.5 . . ?
C12 C16 C18 113.37(12) . . ?
C12 C16 C17 109.96(11) . . ?
C18 C16 C17 111.69(12) . . ?
C12 C16 H16 107.2 . . ?
C18 C16 H16 107.2 . . ?
C17 C16 H16 107.2 . . ?
C16 C17 H17A 109.5 . . ?
C16 C17 H17B 109.5 . . ?
H17A C17 H17B 109.5 . . ?
C16 C17 H17C 109.5 . . ?
H17A C17 H17C 109.5 . . ?
H17B C17 H17C 109.5 . . ?
C16 C18 H18A 109.5 . . ?
C16 C18 H18B 109.5 . . ?
H18A C18 H18B 109.5 . . ?
C16 C18 H18C 109.5 . . ?
H18A C18 H18C 109.5 . . ?
H18B C18 H18C 109.5 . . ?
C20 C19 C24 120.93(10) . . ?
C20 C19 C6 119.33(10) . . ?
C24 C19 C6 119.56(10) . . ?
C21 C20 C19 118.56(12) . . ?
C21 C20 C25 120.06(11) . . ?
C19 C20 C25 121.36(10) . . ?
C22 C21 C20 120.78(12) . . ?
C22 C21 H21 119.6 . . ?
C20 C21 H21 119.6 . . ?
C21 C22 C23 120.40(12) . . ?
C21 C22 H22 119.8 . . ?
C23 C22 H22 119.8 . . ?
C22 C23 C24 121.02(12) . . ?
C22 C23 H23 119.5 . . ?
C24 C23 H23 119.5 . . ?
C23 C24 C19 118.30(11) . . ?
C23 C24 C28 120.89(11) . . ?
C19 C24 C28 120.74(10) . . ?
C26 C25 C20 110.65(11) . . ?
C26 C25 C27 110.52(13) . . ?
C20 C25 C27 112.78(11) . . ?
C26 C25 H25 107.6 . . ?
C20 C25 H25 107.6 . . ?
C27 C25 H25 107.6 . . ?
C25 C26 H26A 109.5 . . ?
C25 C26 H26B 109.5 . . ?
H26A C26 H26B 109.5 . . ?
C25 C26 H26C 109.5 . . ?
H26A C26 H26C 109.5 . . ?
H26B C26 H26C 109.5 . . ?
C25 C27 H27A 109.5 . . ?
C25 C27 H27B 109.5 . . ?
H27A C27 H27B 109.5 . . ?
C25 C27 H27C 109.5 . . ?
H27A C27 H27C 109.5 . . ?
H27B C27 H27C 109.5 . . ?
C24 C28 C30 113.78(11) . . ?
C24 C28 C29 110.79(10) . . ?
C30 C28 C29 108.92(10) . . ?
C24 C28 H28 107.7 . . ?
C30 C28 H28 107.7 . . ?
C29 C28 H28 107.7 . . ?
C28 C29 H29A 109.5 . . ?
C28 C29 H29B 109.5 . . ?
H29A C29 H29B 109.5 . . ?
C28 C29 H29C 109.5 . . ?
H29A C29 H29C 109.5 . . ?
H29B C29 H29C 109.5 . . ?
C28 C30 H30A 109.5 . . ?
C28 C30 H30B 109.5 . . ?
H30A C30 H30B 109.5 . . ?
C28 C30 H30C 109.5 . . ?
H30A C30 H30C 109.5 . . ?
H30B C30 H30C 109.5 . . ?
N1 C31 P1 160.00(10) . . ?
C37 C32 N1 120.94(11) . . ?
C37 C32 C33 122.45(11) . . ?
N1 C32 C33 116.48(11) . . ?
C34 C33 C32 117.43(13) . . ?
C34 C33 C38 121.48(12) . . ?
C32 C33 C38 121.06(11) . . ?
C35 C34 C33 121.26(12) . . ?
C35 C34 H34 119.4 . . ?
C33 C34 H34 119.4 . . ?
C34 C35 C36 120.29(13) . . ?
C34 C35 H35 119.9 . . ?
C36 C35 H35 119.9 . . ?
C35 C36 C37 121.06(14) . . ?
C35 C36 H36 119.5 . . ?
C37 C36 H36 119.5 . . ?
C36 C37 C32 117.50(12) . . ?
C36 C37 C39 121.30(12) . . ?
C32 C37 C39 121.18(11) . . ?
C33 C38 H38A 109.5 . . ?
C33 C38 H38B 109.5 . . ?
H38A C38 H38B 109.5 . . ?
C33 C38 H38C 109.5 . . ?
H38A C38 H38C 109.5 . . ?
H38B C38 H38C 109.5 . . ?
C37 C39 H39A 109.5 . . ?
C37 C39 H39B 109.5 . . ?
H39A C39 H39B 109.5 . . ?
C37 C39 H39C 109.5 . . ?
H39A C39 H39C 109.5 . . ?
H39B C39 H39C 109.5 . . ?
C31 N1 C32 143.24(12) . . ?
C31 P1 C1 107.53(5) . . ?

loop_
_geom_bond_atom_site_label_1
_geom_bond_atom_site_label_2
_geom_bond_distance
_geom_bond_site_symmetry_2
_geom_bond_publ_flag
C1 C6 1.4090(14) . ?
C1 C2 1.4171(14) . ?
C1 P1 1.8423(11) . ?
C2 C3 1.3932(15) . ?
C2 C7 1.5016(15) . ?
C3 C4 1.3902(16) . ?
C3 H3 0.9500 . ?
C4 C5 1.3850(16) . ?
C4 H4 0.9500 . ?
C5 C6 1.4001(15) . ?
C5 H5 0.9500 . ?
C6 C19 1.4983(15) . ?
C7 C12 1.4098(15) . ?
C7 C8 1.4101(15) . ?
C8 C9 1.3957(17) . ?
C8 C13 1.5246(16) . ?
C9 C10 1.3847(19) . ?
C9 H9 0.9500 . ?
C10 C11 1.3842(19) . ?
C10 H10 0.9500 . ?
C11 C12 1.3940(16) . ?
C11 H11 0.9500 . ?
C12 C16 1.5240(17) . ?
C13 C14 1.5230(18) . ?
C13 C15 1.5344(17) . ?
C13 H13 1.0000 . ?
C14 H14A 0.9800 . ?
C14 H14B 0.9800 . ?
C14 H14C 0.9800 . ?
C15 H15A 0.9800 . ?
C15 H15B 0.9800 . ?
C15 H15C 0.9800 . ?
C16 C18 1.5288(19) . ?
C16 C17 1.533(2) . ?
C16 H16 1.0000 . ?
C17 H17A 0.9800 . ?
C17 H17B 0.9800 . ?
C17 H17C 0.9800 . ?
C18 H18A 0.9800 . ?
C18 H18B 0.9800 . ?
C18 H18C 0.9800 . ?
C19 C20 1.4089(16) . ?
C19 C24 1.4122(16) . ?
C20 C21 1.3989(17) . ?
C20 C25 1.5211(17) . ?
C21 C22 1.383(2) . ?
C21 H21 0.9500 . ?
C22 C23 1.384(2) . ?
C22 H22 0.9500 . ?
C23 C24 1.3976(17) . ?
C23 H23 0.9500 . ?
C24 C28 1.5240(17) . ?
C25 C26 1.5206(19) . ?
C25 C27 1.5214(19) . ?
C25 H25 1.0000 . ?
C26 H26A 0.9800 . ?
C26 H26B 0.9800 . ?
C26 H26C 0.9800 . ?
C27 H27A 0.9800 . ?
C27 H27B 0.9800 . ?
C27 H27C 0.9800 . ?
C28 C30 1.5274(17) . ?
C28 C29 1.5390(17) . ?
C28 H28 1.0000 . ?
C29 H29A 0.9800 . ?
C29 H29B 0.9800 . ?
C29 H29C 0.9800 . ?
C30 H30A 0.9800 . ?
C30 H30B 0.9800 . ?
C30 H30C 0.9800 . ?
C31 N1 1.2009(15) . ?
C31 P1 1.6785(12) . ?
C32 C37 1.4044(18) . ?
C32 N1 1.4067(15) . ?
C32 C33 1.4086(16) . ?
C33 C34 1.3945(18) . ?
C33 C38 1.502(2) . ?
C34 C35 1.382(2) . ?
C34 H34 0.9500 . ?
C35 C36 1.387(2) . ?
C35 H35 0.9500 . ?
C36 C37 1.3969(18) . ?
C36 H36 0.9500 . ?
C37 C39 1.5034(18) . ?
C38 H38A 0.9800 . ?
C38 H38B 0.9800 . ?
C38 H38C 0.9800 . ?
C39 H39A 0.9800 . ?
C39 H39B 0.9800 . ?
C39 H39C 0.9800 . ?

loop_
_geom_torsion_atom_site_label_1
_geom_torsion_atom_site_label_2
_geom_torsion_atom_site_label_3
_geom_torsion_atom_site_label_4
_geom_torsion
_geom_torsion_site_symmetry_1
_geom_torsion_site_symmetry_2
_geom_torsion_site_symmetry_3
_geom_torsion_site_symmetry_4
_geom_torsion_publ_flag
C6 C1 C2 C3 0.16(15) . . . . ?
P1 C1 C2 C3 174.79(8) . . . . ?
C6 C1 C2 C7 177.86(9) . . . . ?
P1 C1 C2 C7 -7.51(12) . . . . ?
C1 C2 C3 C4 -0.83(16) . . . . ?
C7 C2 C3 C4 -178.54(10) . . . . ?
C2 C3 C4 C5 0.69(17) . . . . ?
C3 C4 C5 C6 0.14(17) . . . . ?
C4 C5 C6 C1 -0.80(16) . . . . ?
C4 C5 C6 C19 179.73(10) . . . . ?
C2 C1 C6 C5 0.64(15) . . . . ?
P1 C1 C6 C5 -173.10(8) . . . . ?
C2 C1 C6 C19 -179.93(10) . . . . ?
P1 C1 C6 C19 6.33(16) . . . . ?
C3 C2 C7 C12 101.62(12) . . . . ?
C1 C2 C7 C12 -76.10(13) . . . . ?
C3 C2 C7 C8 -80.23(14) . . . . ?
C1 C2 C7 C8 102.05(12) . . . . ?
C12 C7 C8 C9 2.10(17) . . . . ?
C2 C7 C8 C9 -176.00(10) . . . . ?
C12 C7 C8 C13 178.93(10) . . . . ?
C2 C7 C8 C13 0.83(16) . . . . ?
C7 C8 C9 C10 -1.04(18) . . . . ?
C13 C8 C9 C10 -177.88(12) . . . . ?
C8 C9 C10 C11 -0.8(2) . . . . ?
C9 C10 C11 C12 1.6(2) . . . . ?
C10 C11 C12 C7 -0.58(19) . . . . ?
C10 C11 C12 C16 -178.83(12) . . . . ?
C8 C7 C12 C11 -1.32(17) . . . . ?
C2 C7 C12 C11 176.82(11) . . . . ?
C8 C7 C12 C16 176.92(11) . . . . ?
C2 C7 C12 C16 -4.94(16) . . . . ?
C9 C8 C13 C14 92.00(14) . . . . ?
C7 C8 C13 C14 -84.74(14) . . . . ?
C9 C8 C13 C15 -32.17(16) . . . . ?
C7 C8 C13 C15 151.08(11) . . . . ?
C11 C12 C16 C18 -43.63(17) . . . . ?
C7 C12 C16 C18 138.16(12) . . . . ?
C11 C12 C16 C17 82.19(15) . . . . ?
C7 C12 C16 C17 -96.02(14) . . . . ?
C5 C6 C19 C20 80.90(13) . . . . ?
C1 C6 C19 C20 -98.54(13) . . . . ?
C5 C6 C19 C24 -94.25(12) . . . . ?
C1 C6 C19 C24 86.31(13) . . . . ?
C24 C19 C20 C21 -1.00(16) . . . . ?
C6 C19 C20 C21 -176.08(10) . . . . ?
C24 C19 C20 C25 -179.48(10) . . . . ?
C6 C19 C20 C25 5.44(16) . . . . ?
C19 C20 C21 C22 0.45(18) . . . . ?
C25 C20 C21 C22 178.95(12) . . . . ?
C20 C21 C22 C23 0.0(2) . . . . ?
C21 C22 C23 C24 0.1(2) . . . . ?
C22 C23 C24 C19 -0.67(18) . . . . ?
C22 C23 C24 C28 176.22(12) . . . . ?
C20 C19 C24 C23 1.11(16) . . . . ?
C6 C19 C24 C23 176.18(10) . . . . ?
C20 C19 C24 C28 -175.79(10) . . . . ?
C6 C19 C24 C28 -0.72(16) . . . . ?
C21 C20 C25 C26 -73.98(15) . . . . ?
C19 C20 C25 C26 104.47(14) . . . . ?
C21 C20 C25 C27 50.39(17) . . . . ?
C19 C20 C25 C27 -131.16(14) . . . . ?
C23 C24 C28 C30 29.56(16) . . . . ?
C19 C24 C28 C30 -153.63(11) . . . . ?
C23 C24 C28 C29 -93.56(14) . . . . ?
C19 C24 C28 C29 83.26(13) . . . . ?
C37 C32 C33 C34 0.32(18) . . . . ?
N1 C32 C33 C34 -175.65(10) . . . . ?
C37 C32 C33 C38 178.61(11) . . . . ?
N1 C32 C33 C38 2.64(17) . . . . ?
C32 C33 C34 C35 0.40(19) . . . . ?
C38 C33 C34 C35 -177.88(12) . . . . ?
C33 C34 C35 C36 -0.9(2) . . . . ?
C34 C35 C36 C37 0.6(2) . . . . ?
C35 C36 C37 C32 0.10(19) . . . . ?
C35 C36 C37 C39 178.58(13) . . . . ?
N1 C32 C37 C36 175.23(11) . . . . ?
C33 C32 C37 C36 -0.56(18) . . . . ?
N1 C32 C37 C39 -3.25(18) . . . . ?
C33 C32 C37 C39 -179.04(11) . . . . ?
P1 C31 N1 C32 -109.3(3) . . . . ?
C37 C32 N1 C31 5.2(2) . . . . ?
C33 C32 N1 C31 -178.82(15) . . . . ?
N1 C31 P1 C1 -149.9(3) . . . . ?
C6 C1 P1 C31 -45.91(11) . . . . ?
C2 C1 P1 C31 140.02(8) . . . . ?
